data_7706798
loop_
_publ_author_name
'Kundu, Bidyut Kumar'
'Pragti, ?'
'Biswas, Soumen'
'Mondal, Abhijit'
'Mazumdar, Shyamalava'
'Mobin, Shaikh M.'
'Mukhopadhyay, Suman'

_publ_section_title
;
 Unveiling the urease like intrinsic catalytic activities of two dinuclear
 nickel complexes towards the in situ syntheses of aminocyanopyridines.
;
_journal_issue 14
_journal_name_full 'Dalton transactions (Cambridge, England : 2003)'
_journal_page_first 4848
_journal_page_last 4858
_journal_paper_doi 10.1039/d1dt00108f
_journal_volume 50
_journal_year 2021
_chemical_formula_sum 'C28 H40 Cl4 N4 Ni2 O7'
_chemical_formula_weight 803.86
_space_group_crystal_system monoclinic
_space_group_IT_number 14
_space_group_name_Hall '-P 2ybc'
_space_group_name_H-M_alt 'P 1 21/c 1'
_atom_sites_solution_hydrogens geom
_audit_creation_method SHELXL-2018/3
_audit_update_record
;
2021-02-16 deposited with the CCDC.	2021-03-08 downloaded from the CCDC.
;
_cell_angle_alpha 90
_cell_angle_beta 114.805(5)
_cell_angle_gamma 90
_cell_formula_units_Z 4
_cell_length_a 14.8217(7)
_cell_length_b 15.0778(4)
_cell_length_c 17.2355(7)
_cell_measurement_reflns_used 16077
_cell_measurement_temperature 150(2)
_cell_measurement_theta_max 31.1020
_cell_measurement_theta_min 3.3250
_cell_volume 3496.4(3)
_computing_cell_refinement 'CrysAlis RED, Oxford Diffraction Ltd.,'
_computing_data_collection 'CrysAlis CCD, Oxford Diffraction Ltd.,'
_computing_data_reduction 'CrysAlis RED, Oxford Diffraction Ltd.,'
_computing_molecular_graphics Ortep3
_computing_publication_material Shelx97
_computing_structure_refinement 'SHELXL-2014/7 (Sheldrick, 2014)'
_computing_structure_solution 'SHELXS-97 (Sheldrick, 2008)'
_diffrn_ambient_temperature 150(2)
_diffrn_detector_area_resol_mean 15.9948
_diffrn_measured_fraction_theta_full 0.997
_diffrn_measured_fraction_theta_max 0.997
_diffrn_measurement_device_type 'OXFORD DIFFRACTION SUPER NOVA'
_diffrn_measurement_method \w/q-scan
_diffrn_radiation_monochromator graphite
_diffrn_radiation_source 'Micro-Focus (Mo) X-ray Source'
_diffrn_radiation_type MoK\a
_diffrn_radiation_wavelength 0.71073
_diffrn_reflns_av_unetI/netI 0.0471
_diffrn_reflns_Laue_measured_fraction_full 0.997
_diffrn_reflns_Laue_measured_fraction_max 0.997
_diffrn_reflns_limit_h_max 17
_diffrn_reflns_limit_h_min -17
_diffrn_reflns_limit_k_max 17
_diffrn_reflns_limit_k_min -17
_diffrn_reflns_limit_l_max 20
_diffrn_reflns_limit_l_min -11
_diffrn_reflns_number 6144
_diffrn_reflns_point_group_measured_fraction_full 0.997
_diffrn_reflns_point_group_measured_fraction_max 0.997
_diffrn_reflns_theta_full 25.000
_diffrn_reflns_theta_max 25.000
_diffrn_reflns_theta_min 2.934
_exptl_absorpt_coefficient_mu 1.431
_exptl_absorpt_correction_T_max 1.00000
_exptl_absorpt_correction_T_min 0.64062
_exptl_absorpt_correction_type multi-scan
_exptl_absorpt_process_details
;
CrysAlisPro, Agilent Technologies,
Version 1.171.37.35 (release 13-08-2014 CrysAlis171 .NET)
(compiled Aug 13 2014,18:06:01)
Empirical absorption correction using spherical harmonics,
 implemented in SCALE3 ABSPACK scaling algorithm.
;
_exptl_crystal_colour green
_exptl_crystal_density_diffrn 1.527
_exptl_crystal_density_method 'not measured'
_exptl_crystal_description block
_exptl_crystal_F_000 1664
_exptl_crystal_size_max 0.230
_exptl_crystal_size_mid 0.180
_exptl_crystal_size_min 0.120
_refine_diff_density_max 0.586
_refine_diff_density_min -0.796
_refine_diff_density_rms 0.139
_refine_ls_extinction_method none
_refine_ls_goodness_of_fit_ref 1.071
_refine_ls_hydrogen_treatment constr
_refine_ls_matrix_type full
_refine_ls_number_parameters 415
_refine_ls_number_reflns 6144
_refine_ls_number_restraints 0
_refine_ls_restrained_S_all 1.071
_refine_ls_R_factor_all 0.0863
_refine_ls_R_factor_gt 0.0805
_refine_ls_shift/su_max 0.000
_refine_ls_shift/su_mean 0.000
_refine_ls_structure_factor_coef Fsqd
_refine_ls_weighting_details 'w=1/[\s^2^(Fo^2^)+(0.1000P)^2^+19.2838P] where P=(Fo^2^+2Fc^2^)/3'
_refine_ls_weighting_scheme calc
_refine_ls_wR_factor_gt 0.2118
_refine_ls_wR_factor_ref 0.2223
_reflns_Friedel_coverage 0.000
_reflns_number_gt 5571
_reflns_number_total 6144
_reflns_threshold_expression 'I > 2\s(I)'
_cod_data_source_file d1dt00108f2.cif
_cod_data_source_block shelx
_cod_depositor_comments 'Adding full bibliography for 7706798--7706799.cif.'
_cod_original_sg_symbol_H-M 'P 21/c'
_cod_database_code 7706798
_shelx_shelxl_version_number 2018/3
_shelx_space_group_comment
;
The symmetry employed for this shelxl refinement is uniquely defined
by the following loop, which should always be used as a source of
symmetry information in preference to the above space-group names.
They are only intended as comments.
;
_shelx_estimated_absorpt_t_min 0.734
_shelx_estimated_absorpt_t_max 0.847

loop_
_space_group_symop_operation_xyz
'x, y, z'
'-x, y+1/2, -z+1/2'
'-x, -y, -z'
'x, -y-1/2, z-1/2'

loop_
_atom_site_label
_atom_site_type_symbol
_atom_site_fract_x
_atom_site_fract_y
_atom_site_fract_z
_atom_site_U_iso_or_equiv
_atom_site_adp_type
_atom_site_occupancy
_atom_site_site_symmetry_order
_atom_site_calc_flag
_atom_site_refinement_flags_posn
_atom_site_refinement_flags_adp
_atom_site_refinement_flags_occupancy
_atom_site_disorder_assembly
_atom_site_disorder_group
Ni1 Ni 0.85497(6) 0.66406(6) 0.75005(5) 0.0350(3) Uani 1 1 d . . . . .
Ni2 Ni 0.68465(7) 0.58586(6) 0.76320(6) 0.0394(3) Uani 1 1 d . . . . .
Cl1 Cl 0.77498(19) 0.35298(14) 0.68717(15) 0.0621(6) Uani 1 1 d . . . . .
Cl2 Cl 0.78810(18) 0.39844(16) 0.38231(15) 0.0638(6) Uani 1 1 d . . . . .
Cl3 Cl 0.69953(18) 0.90180(14) 0.72635(15) 0.0628(6) Uani 1 1 d . . . . .
Cl4 Cl 0.36126(18) 0.88963(19) 0.43867(16) 0.0714(7) Uani 1 1 d . . . . .
O1 O 0.7789(4) 0.5505(3) 0.6937(3) 0.0396(11) Uani 1 1 d . . . . .
O2 O 0.9120(4) 0.7787(3) 0.8115(3) 0.0443(12) Uani 1 1 d . . . . .
O3 O 0.8756(5) 0.7701(4) 0.9245(4) 0.0621(16) Uani 1 1 d . . . . .
O4 O 0.6928(4) 0.7050(3) 0.7122(3) 0.0409(11) Uani 1 1 d . . . . .
O5 O 0.6987(5) 0.4651(4) 0.8171(4) 0.0542(14) Uani 1 1 d . . . . .
O6 O 0.8590(6) 0.4665(5) 0.9089(5) 0.082(2) Uani 1 1 d . . . . .
O7 O 0.8254(4) 0.6202(3) 0.8509(3) 0.0425(11) Uani 1 1 d . . . . .
N1 N 0.8708(5) 0.7029(4) 0.6406(4) 0.0405(13) Uani 1 1 d . . . . .
N2 N 1.0027(5) 0.6115(5) 0.7930(4) 0.0478(15) Uani 1 1 d . . . . .
N3 N 0.5463(5) 0.5560(4) 0.6664(4) 0.0442(14) Uani 1 1 d . . . . .
N4 N 0.6032(6) 0.6324(5) 0.8336(5) 0.0573(18) Uani 1 1 d . . . . .
C1 C 0.7749(5) 0.5171(5) 0.6223(4) 0.0375(15) Uani 1 1 d . . . . .
C2 C 0.7737(6) 0.4248(5) 0.6082(5) 0.0446(17) Uani 1 1 d . . . . .
C3 C 0.7752(6) 0.3877(5) 0.5350(5) 0.0463(17) Uani 1 1 d . . . . .
H3 H 0.774033 0.325139 0.528329 0.056 Uiso 1 1 calc R U . . .
C4 C 0.7783(6) 0.4427(5) 0.4719(5) 0.0461(17) Uani 1 1 d . . . . .
C5 C 0.7778(5) 0.5344(5) 0.4815(5) 0.0417(16) Uani 1 1 d . . . . .
H5 H 0.777740 0.572204 0.437434 0.050 Uiso 1 1 calc R U . . .
C6 C 0.7773(5) 0.5707(5) 0.5554(4) 0.0372(14) Uani 1 1 d . . . . .
C7 C 0.7822(6) 0.6702(5) 0.5640(4) 0.0384(15) Uani 1 1 d . . . . .
H7A H 0.783840 0.696180 0.511884 0.046 Uiso 1 1 calc R U . . .
H7B H 0.721020 0.691554 0.567849 0.046 Uiso 1 1 calc R U . . .
C8 C 0.8740(8) 0.8010(5) 0.6325(5) 0.059(2) Uani 1 1 d . . . . .
H8A H 0.878762 0.815959 0.579062 0.088 Uiso 1 1 calc R U . . .
H8B H 0.931956 0.824690 0.680950 0.088 Uiso 1 1 calc R U . . .
H8C H 0.813272 0.827064 0.632333 0.088 Uiso 1 1 calc R U . . .
C9 C 0.9657(6) 0.6630(6) 0.6455(5) 0.0519(19) Uani 1 1 d . . . . .
H9A H 0.992051 0.698755 0.611445 0.062 Uiso 1 1 calc R U . . .
H9B H 0.953477 0.601982 0.622184 0.062 Uiso 1 1 calc R U . . .
C10 C 1.0408(6) 0.6615(7) 0.7397(6) 0.059(2) Uani 1 1 d . . . . .
H10A H 1.103553 0.634075 0.744291 0.071 Uiso 1 1 calc R U . . .
H10B H 1.055699 0.723116 0.761222 0.071 Uiso 1 1 calc R U . . .
C11 C 1.0068(7) 0.5145(6) 0.7818(7) 0.066(2) Uani 1 1 d . . . . .
H11A H 0.966392 0.498937 0.721892 0.099 Uiso 1 1 calc R U . . .
H11B H 0.980792 0.483840 0.818304 0.099 Uiso 1 1 calc R U . . .
H11C H 1.075773 0.496376 0.797765 0.099 Uiso 1 1 calc R U . . .
C12 C 1.0660(7) 0.6312(8) 0.8847(6) 0.072(3) Uani 1 1 d . . . . .
H12A H 1.134419 0.612350 0.898972 0.108 Uiso 1 1 calc R U . . .
H12B H 1.040346 0.599034 0.920648 0.108 Uiso 1 1 calc R U . . .
H12C H 1.064838 0.695038 0.894809 0.108 Uiso 1 1 calc R U . . .
C13 C 0.9117(5) 0.8096(5) 0.8802(5) 0.0423(16) Uani 1 1 d . . . . .
C14 C 0.9602(7) 0.8983(6) 0.9088(6) 0.057(2) Uani 1 1 d . . . . .
H14A H 1.028644 0.895954 0.914163 0.085 Uiso 1 1 calc R U . . .
H14B H 0.960712 0.913349 0.964338 0.085 Uiso 1 1 calc R U . . .
H14C H 0.922987 0.943524 0.866721 0.085 Uiso 1 1 calc R U . . .
C15 C 0.6179(5) 0.7467(5) 0.6509(4) 0.0394(15) Uani 1 1 d . . . . .
C16 C 0.6097(6) 0.8386(5) 0.6465(5) 0.0421(16) Uani 1 1 d . . . . .
C17 C 0.5332(6) 0.8838(5) 0.5826(5) 0.0466(17) Uani 1 1 d . . . . .
H17 H 0.532047 0.946771 0.581305 0.056 Uiso 1 1 calc R U . . .
C18 C 0.4590(6) 0.8353(6) 0.5210(5) 0.0487(18) Uani 1 1 d . . . . .
C19 C 0.4610(6) 0.7433(6) 0.5224(5) 0.0463(17) Uani 1 1 d . . . . .
H19 H 0.409320 0.710899 0.479089 0.056 Uiso 1 1 calc R U . . .
C20 C 0.5383(5) 0.6978(5) 0.5870(5) 0.0411(16) Uani 1 1 d . . . . .
C21 C 0.5368(6) 0.5992(5) 0.5861(5) 0.0468(17) Uani 1 1 d . . . . .
H21A H 0.473721 0.579413 0.539367 0.056 Uiso 1 1 calc R U . . .
H21B H 0.591716 0.577999 0.572482 0.056 Uiso 1 1 calc R U . . .
C22 C 0.5321(8) 0.4577(6) 0.6500(6) 0.062(2) Uani 1 1 d . . . . .
H22A H 0.542068 0.427140 0.703160 0.093 Uiso 1 1 calc R U . . .
H22B H 0.580512 0.435889 0.629496 0.093 Uiso 1 1 calc R U . . .
H22C H 0.464678 0.446281 0.606747 0.093 Uiso 1 1 calc R U . . .
C23 C 0.4708(6) 0.5902(7) 0.6950(6) 0.059(2) Uani 1 1 d . . . . .
H23A H 0.408524 0.555774 0.667119 0.071 Uiso 1 1 calc R U . . .
H23B H 0.455921 0.653017 0.677684 0.071 Uiso 1 1 calc R U . . .
C24 C 0.5085(7) 0.5828(7) 0.7906(6) 0.061(2) Uani 1 1 d . . . . .
H24A H 0.458250 0.606922 0.808710 0.074 Uiso 1 1 calc R U . . .
H24B H 0.519329 0.519561 0.807584 0.074 Uiso 1 1 calc R U . . .
C25 C 0.5878(9) 0.7286(7) 0.8311(7) 0.071(3) Uani 1 1 d . . . . .
H25A H 0.548679 0.743673 0.863078 0.107 Uiso 1 1 calc R U . . .
H25B H 0.552112 0.747870 0.771577 0.107 Uiso 1 1 calc R U . . .
H25C H 0.652330 0.758646 0.856848 0.107 Uiso 1 1 calc R U . . .
C26 C 0.6533(9) 0.6043(8) 0.9252(6) 0.070(3) Uani 1 1 d . . . . .
H26A H 0.723388 0.621859 0.948921 0.105 Uiso 1 1 calc R U . . .
H26B H 0.648600 0.539716 0.928949 0.105 Uiso 1 1 calc R U . . .
H26C H 0.620702 0.632844 0.957739 0.105 Uiso 1 1 calc R U . . .
C27 C 0.7764(8) 0.4298(6) 0.8712(6) 0.062(2) Uani 1 1 d . . . . .
C28 C 0.7692(12) 0.3335(8) 0.8936(8) 0.096(4) Uani 1 1 d . . . . .
H28A H 0.835720 0.307137 0.918345 0.144 Uiso 1 1 calc R U . . .
H28B H 0.727030 0.300965 0.841803 0.144 Uiso 1 1 calc R U . . .
H28C H 0.740058 0.330321 0.935150 0.144 Uiso 1 1 calc R U . . .

loop_
_atom_site_aniso_label
_atom_site_aniso_U_11
_atom_site_aniso_U_22
_atom_site_aniso_U_33
_atom_site_aniso_U_23
_atom_site_aniso_U_13
_atom_site_aniso_U_12
Ni1 0.0396(5) 0.0345(5) 0.0326(5) -0.0024(3) 0.0170(4) -0.0041(3)
Ni2 0.0418(5) 0.0404(5) 0.0370(5) -0.0013(4) 0.0176(4) -0.0078(4)
Cl1 0.0832(15) 0.0399(10) 0.0689(13) 0.0068(9) 0.0376(12) 0.0024(10)
Cl2 0.0708(14) 0.0665(14) 0.0620(12) -0.0269(10) 0.0356(11) -0.0037(11)
Cl3 0.0670(13) 0.0428(10) 0.0625(12) -0.0103(9) 0.0113(10) -0.0019(9)
Cl4 0.0536(12) 0.0791(16) 0.0695(14) 0.0216(12) 0.0140(11) 0.0147(11)
O1 0.049(3) 0.033(2) 0.040(2) -0.005(2) 0.022(2) -0.007(2)
O2 0.054(3) 0.043(3) 0.042(3) -0.014(2) 0.026(2) -0.012(2)
O3 0.092(5) 0.058(4) 0.052(3) -0.015(3) 0.046(3) -0.021(3)
O4 0.038(3) 0.044(3) 0.040(2) -0.002(2) 0.016(2) -0.004(2)
O5 0.066(4) 0.049(3) 0.047(3) 0.006(2) 0.023(3) -0.009(3)
O6 0.082(5) 0.062(4) 0.071(4) 0.024(3) 0.002(4) -0.008(4)
O7 0.047(3) 0.044(3) 0.035(2) 0.001(2) 0.016(2) -0.008(2)
N1 0.056(4) 0.034(3) 0.038(3) -0.005(2) 0.027(3) -0.007(3)
N2 0.046(4) 0.053(4) 0.045(3) -0.002(3) 0.019(3) 0.002(3)
N3 0.043(3) 0.044(4) 0.045(3) -0.005(3) 0.018(3) -0.008(3)
N4 0.058(4) 0.072(5) 0.051(4) -0.006(3) 0.031(3) -0.015(4)
C1 0.035(3) 0.036(4) 0.041(3) -0.008(3) 0.015(3) -0.003(3)
C2 0.042(4) 0.039(4) 0.054(4) -0.011(3) 0.021(3) -0.005(3)
C3 0.046(4) 0.039(4) 0.055(4) -0.011(3) 0.023(4) -0.001(3)
C4 0.038(4) 0.052(4) 0.049(4) -0.017(3) 0.019(3) -0.004(3)
C5 0.038(4) 0.044(4) 0.043(4) -0.011(3) 0.017(3) -0.002(3)
C6 0.037(4) 0.036(4) 0.037(3) -0.001(3) 0.013(3) 0.002(3)
C7 0.052(4) 0.032(3) 0.034(3) -0.002(3) 0.021(3) 0.003(3)
C8 0.095(7) 0.039(4) 0.048(4) -0.004(3) 0.038(5) -0.016(4)
C9 0.050(4) 0.064(5) 0.053(4) -0.005(4) 0.032(4) -0.006(4)
C10 0.041(4) 0.071(6) 0.066(5) -0.012(4) 0.024(4) -0.012(4)
C11 0.057(5) 0.050(5) 0.088(7) 0.001(5) 0.028(5) 0.011(4)
C12 0.045(5) 0.098(8) 0.056(5) -0.003(5) 0.005(4) 0.010(5)
C13 0.042(4) 0.046(4) 0.041(4) -0.010(3) 0.019(3) -0.008(3)
C14 0.064(5) 0.057(5) 0.057(5) -0.026(4) 0.032(4) -0.022(4)
C15 0.038(4) 0.048(4) 0.035(3) -0.003(3) 0.018(3) -0.002(3)
C16 0.044(4) 0.040(4) 0.044(4) -0.005(3) 0.020(3) 0.000(3)
C17 0.051(4) 0.044(4) 0.050(4) 0.000(3) 0.026(4) 0.003(3)
C18 0.039(4) 0.057(5) 0.051(4) 0.011(4) 0.020(3) 0.006(3)
C19 0.042(4) 0.053(5) 0.042(4) -0.002(3) 0.016(3) -0.003(3)
C20 0.039(4) 0.043(4) 0.042(4) -0.004(3) 0.019(3) -0.001(3)
C21 0.046(4) 0.046(4) 0.042(4) -0.004(3) 0.011(3) -0.005(3)
C22 0.070(6) 0.046(5) 0.058(5) -0.013(4) 0.016(4) -0.017(4)
C23 0.042(4) 0.073(6) 0.065(5) -0.011(4) 0.024(4) -0.005(4)
C24 0.059(5) 0.073(6) 0.064(5) 0.008(4) 0.037(4) -0.015(4)
C25 0.091(8) 0.067(6) 0.077(6) -0.010(5) 0.056(6) 0.000(5)
C26 0.093(7) 0.086(7) 0.046(5) -0.006(5) 0.043(5) -0.010(6)
C27 0.087(7) 0.048(5) 0.048(5) 0.007(4) 0.025(5) -0.005(5)
C28 0.139(12) 0.060(7) 0.073(7) 0.023(5) 0.028(7) -0.008(7)

loop_
_atom_type_symbol
_atom_type_description
_atom_type_scat_dispersion_real
_atom_type_scat_dispersion_imag
_atom_type_scat_source
C C 0.0033 0.0016 'International Tables Vol C Tables 4.2.6.8 and 6.1.1.4'
H H 0.0000 0.0000 'International Tables Vol C Tables 4.2.6.8 and 6.1.1.4'
N N 0.0061 0.0033 'International Tables Vol C Tables 4.2.6.8 and 6.1.1.4'
O O 0.0106 0.0060 'International Tables Vol C Tables 4.2.6.8 and 6.1.1.4'
Cl Cl 0.1484 0.1585 'International Tables Vol C Tables 4.2.6.8 and 6.1.1.4'
Ni Ni 0.3393 1.1124 'International Tables Vol C Tables 4.2.6.8 and 6.1.1.4'

loop_
_geom_angle_atom_site_label_1
_geom_angle_atom_site_label_2
_geom_angle_atom_site_label_3
_geom_angle
_geom_angle_site_symmetry_1
_geom_angle_site_symmetry_3
_geom_angle_publ_flag
O2 Ni1 O1 170.8(2) . . ?
O2 Ni1 O7 91.3(2) . . ?
O1 Ni1 O7 82.15(19) . . ?
O2 Ni1 N1 93.0(2) . . ?
O1 Ni1 N1 93.1(2) . . ?
O7 Ni1 N1 174.2(2) . . ?
O2 Ni1 N2 89.6(2) . . ?
O1 Ni1 N2 97.7(2) . . ?
O7 Ni1 N2 97.9(2) . . ?
N1 Ni1 N2 86.0(3) . . ?
O2 Ni1 O4 94.4(2) . . ?
O1 Ni1 O4 77.80(19) . . ?
O7 Ni1 O4 76.09(19) . . ?
N1 Ni1 O4 99.8(2) . . ?
N2 Ni1 O4 172.8(2) . . ?
O2 Ni1 Ni2 119.80(15) . . ?
O1 Ni1 Ni2 51.05(14) . . ?
O7 Ni1 Ni2 45.76(14) . . ?
N1 Ni1 Ni2 128.49(18) . . ?
N2 Ni1 Ni2 128.50(19) . . ?
O4 Ni1 Ni2 44.32(13) . . ?
O5 Ni2 O4 171.2(2) . . ?
O5 Ni2 O7 90.7(2) . . ?
O4 Ni2 O7 82.5(2) . . ?
O5 Ni2 N3 92.9(3) . . ?
O4 Ni2 N3 93.6(2) . . ?
O7 Ni2 N3 174.8(2) . . ?
O5 Ni2 N4 90.5(3) . . ?
O4 Ni2 N4 96.0(3) . . ?
O7 Ni2 N4 98.0(2) . . ?
N3 Ni2 N4 85.7(3) . . ?
O5 Ni2 O1 93.7(2) . . ?
O4 Ni2 O1 79.41(19) . . ?
O7 Ni2 O1 77.68(19) . . ?
N3 Ni2 O1 98.4(2) . . ?
N4 Ni2 O1 174.0(2) . . ?
O5 Ni2 Ni1 118.79(19) . . ?
O4 Ni2 Ni1 52.36(14) . . ?
O7 Ni2 Ni1 45.94(13) . . ?
N3 Ni2 Ni1 128.89(18) . . ?
N4 Ni2 Ni1 128.8(2) . . ?
O1 Ni2 Ni1 45.20(12) . . ?
C1 O1 Ni1 124.5(4) . . ?
C1 O1 Ni2 142.9(4) . . ?
Ni1 O1 Ni2 83.75(17) . . ?
C13 O2 Ni1 129.5(5) . . ?
C15 O4 Ni2 125.7(4) . . ?
C15 O4 Ni1 141.3(4) . . ?
Ni2 O4 Ni1 83.32(18) . . ?
C27 O5 Ni2 127.7(6) . . ?
Ni2 O7 Ni1 88.30(18) . . ?
C8 N1 C9 109.8(7) . . ?
C8 N1 C7 107.1(6) . . ?
C9 N1 C7 111.8(6) . . ?
C8 N1 Ni1 112.6(5) . . ?
C9 N1 Ni1 107.2(5) . . ?
C7 N1 Ni1 108.4(4) . . ?
C10 N2 C11 112.2(7) . . ?
C10 N2 C12 108.9(7) . . ?
C11 N2 C12 107.0(8) . . ?
C10 N2 Ni1 101.5(5) . . ?
C11 N2 Ni1 114.3(5) . . ?
C12 N2 Ni1 112.9(5) . . ?
C21 N3 C23 111.5(7) . . ?
C21 N3 C22 107.8(6) . . ?
C23 N3 C22 109.7(7) . . ?
C21 N3 Ni2 109.2(5) . . ?
C23 N3 Ni2 106.5(5) . . ?
C22 N3 Ni2 112.1(5) . . ?
C25 N4 C24 112.4(8) . . ?
C25 N4 C26 108.3(8) . . ?
C24 N4 C26 109.3(7) . . ?
C25 N4 Ni2 114.9(5) . . ?
C24 N4 Ni2 100.9(5) . . ?
C26 N4 Ni2 110.7(6) . . ?
O1 C1 C2 122.4(7) . . ?
O1 C1 C6 122.5(6) . . ?
C2 C1 C6 115.0(6) . . ?
C3 C2 C1 123.4(8) . . ?
C3 C2 Cl1 117.6(6) . . ?
C1 C2 Cl1 119.0(6) . . ?
C4 C3 C2 119.5(7) . . ?
C4 C3 H3 120.3 . . ?
C2 C3 H3 120.3 . . ?
C3 C4 C5 119.7(7) . . ?
C3 C4 Cl2 120.7(6) . . ?
C5 C4 Cl2 119.5(6) . . ?
C6 C5 C4 120.2(7) . . ?
C6 C5 H5 119.9 . . ?
C4 C5 H5 119.9 . . ?
C5 C6 C1 122.1(7) . . ?
C5 C6 C7 117.7(6) . . ?
C1 C6 C7 120.2(6) . . ?
N1 C7 C6 113.7(6) . . ?
N1 C7 H7A 108.8 . . ?
C6 C7 H7A 108.8 . . ?
N1 C7 H7B 108.8 . . ?
C6 C7 H7B 108.8 . . ?
H7A C7 H7B 107.7 . . ?
N1 C8 H8A 109.5 . . ?
N1 C8 H8B 109.5 . . ?
H8A C8 H8B 109.5 . . ?
N1 C8 H8C 109.5 . . ?
H8A C8 H8C 109.5 . . ?
H8B C8 H8C 109.5 . . ?
N1 C9 C10 108.2(6) . . ?
N1 C9 H9A 110.1 . . ?
C10 C9 H9A 110.1 . . ?
N1 C9 H9B 110.1 . . ?
C10 C9 H9B 110.1 . . ?
H9A C9 H9B 108.4 . . ?
N2 C10 C9 111.7(7) . . ?
N2 C10 H10A 109.3 . . ?
C9 C10 H10A 109.3 . . ?
N2 C10 H10B 109.3 . . ?
C9 C10 H10B 109.3 . . ?
H10A C10 H10B 108.0 . . ?
N2 C11 H11A 109.5 . . ?
N2 C11 H11B 109.5 . . ?
H11A C11 H11B 109.5 . . ?
N2 C11 H11C 109.5 . . ?
H11A C11 H11C 109.5 . . ?
H11B C11 H11C 109.5 . . ?
N2 C12 H12A 109.5 . . ?
N2 C12 H12B 109.5 . . ?
H12A C12 H12B 109.5 . . ?
N2 C12 H12C 109.5 . . ?
H12A C12 H12C 109.5 . . ?
H12B C12 H12C 109.5 . . ?
O3 C13 O2 124.2(7) . . ?
O3 C13 C14 119.5(7) . . ?
O2 C13 C14 116.3(7) . . ?
C13 C14 H14A 109.5 . . ?
C13 C14 H14B 109.5 . . ?
H14A C14 H14B 109.5 . . ?
C13 C14 H14C 109.5 . . ?
H14A C14 H14C 109.5 . . ?
H14B C14 H14C 109.5 . . ?
O4 C15 C16 122.7(7) . . ?
O4 C15 C20 120.8(7) . . ?
C16 C15 C20 116.4(7) . . ?
C17 C16 C15 123.9(7) . . ?
C17 C16 Cl3 117.3(6) . . ?
C15 C16 Cl3 118.8(6) . . ?
C18 C17 C16 118.4(8) . . ?
C18 C17 H17 120.8 . . ?
C16 C17 H17 120.8 . . ?
C17 C18 C19 120.9(7) . . ?
C17 C18 Cl4 119.9(7) . . ?
C19 C18 Cl4 119.1(6) . . ?
C18 C19 C20 120.6(7) . . ?
C18 C19 H19 119.7 . . ?
C20 C19 H19 119.7 . . ?
C19 C20 C15 119.7(7) . . ?
C19 C20 C21 118.5(7) . . ?
C15 C20 C21 121.7(7) . . ?
N3 C21 C20 115.7(6) . . ?
N3 C21 H21A 108.3 . . ?
C20 C21 H21A 108.3 . . ?
N3 C21 H21B 108.3 . . ?
C20 C21 H21B 108.3 . . ?
H21A C21 H21B 107.4 . . ?
N3 C22 H22A 109.5 . . ?
N3 C22 H22B 109.5 . . ?
H22A C22 H22B 109.5 . . ?
N3 C22 H22C 109.5 . . ?
H22A C22 H22C 109.5 . . ?
H22B C22 H22C 109.5 . . ?
N3 C23 C24 110.5(8) . . ?
N3 C23 H23A 109.5 . . ?
C24 C23 H23A 109.5 . . ?
N3 C23 H23B 109.5 . . ?
C24 C23 H23B 109.5 . . ?
H23A C23 H23B 108.1 . . ?
N4 C24 C23 110.4(7) . . ?
N4 C24 H24A 109.6 . . ?
C23 C24 H24A 109.6 . . ?
N4 C24 H24B 109.6 . . ?
C23 C24 H24B 109.6 . . ?
H24A C24 H24B 108.1 . . ?
N4 C25 H25A 109.5 . . ?
N4 C25 H25B 109.5 . . ?
H25A C25 H25B 109.5 . . ?
N4 C25 H25C 109.5 . . ?
H25A C25 H25C 109.5 . . ?
H25B C25 H25C 109.5 . . ?
N4 C26 H26A 109.5 . . ?
N4 C26 H26B 109.5 . . ?
H26A C26 H26B 109.5 . . ?
N4 C26 H26C 109.5 . . ?
H26A C26 H26C 109.5 . . ?
H26B C26 H26C 109.5 . . ?
O6 C27 O5 126.3(8) . . ?
O6 C27 C28 116.7(10) . . ?
O5 C27 C28 117.0(10) . . ?
C27 C28 H28A 109.5 . . ?
C27 C28 H28B 109.5 . . ?
H28A C28 H28B 109.5 . . ?
C27 C28 H28C 109.5 . . ?
H28A C28 H28C 109.5 . . ?
H28B C28 H28C 109.5 . . ?

loop_
_geom_bond_atom_site_label_1
_geom_bond_atom_site_label_2
_geom_bond_distance
_geom_bond_site_symmetry_2
_geom_bond_publ_flag
Ni1 O2 2.019(5) . ?
Ni1 O1 2.056(5) . ?
Ni1 O7 2.071(5) . ?
Ni1 N1 2.081(6) . ?
Ni1 N2 2.147(7) . ?
Ni1 O4 2.296(5) . ?
Ni1 Ni2 2.8799(12) . ?
Ni2 O5 2.014(6) . ?
Ni2 O4 2.026(5) . ?
Ni2 O7 2.064(5) . ?
Ni2 N3 2.079(6) . ?
Ni2 N4 2.157(7) . ?
Ni2 O1 2.253(5) . ?
Cl1 C2 1.733(9) . ?
Cl2 C4 1.742(7) . ?
Cl3 C16 1.743(8) . ?
Cl4 C18 1.749(8) . ?
O1 C1 1.307(8) . ?
O2 C13 1.274(9) . ?
O3 C13 1.252(9) . ?
O4 C15 1.326(9) . ?
O5 C27 1.256(12) . ?
O6 C27 1.248(12) . ?
N1 C8 1.489(10) . ?
N1 C9 1.499(10) . ?
N1 C7 1.501(9) . ?
N2 C10 1.472(11) . ?
N2 C11 1.481(11) . ?
N2 C12 1.491(11) . ?
N3 C21 1.482(10) . ?
N3 C23 1.491(11) . ?
N3 C22 1.506(10) . ?
N4 C25 1.467(13) . ?
N4 C24 1.486(11) . ?
N4 C26 1.496(12) . ?
C1 C2 1.411(10) . ?
C1 C6 1.422(10) . ?
C2 C3 1.388(11) . ?
C3 C4 1.384(12) . ?
C3 H3 0.9500 . ?
C4 C5 1.393(11) . ?
C5 C6 1.389(10) . ?
C5 H5 0.9500 . ?
C6 C7 1.507(10) . ?
C7 H7A 0.9900 . ?
C7 H7B 0.9900 . ?
C8 H8A 0.9800 . ?
C8 H8B 0.9800 . ?
C8 H8C 0.9800 . ?
C9 C10 1.537(12) . ?
C9 H9A 0.9900 . ?
C9 H9B 0.9900 . ?
C10 H10A 0.9900 . ?
C10 H10B 0.9900 . ?
C11 H11A 0.9800 . ?
C11 H11B 0.9800 . ?
C11 H11C 0.9800 . ?
C12 H12A 0.9800 . ?
C12 H12B 0.9800 . ?
C12 H12C 0.9800 . ?
C13 C14 1.501(11) . ?
C14 H14A 0.9800 . ?
C14 H14B 0.9800 . ?
C14 H14C 0.9800 . ?
C15 C16 1.390(11) . ?
C15 C20 1.434(10) . ?
C16 C17 1.383(11) . ?
C17 C18 1.376(12) . ?
C17 H17 0.9500 . ?
C18 C19 1.387(12) . ?
C19 C20 1.397(11) . ?
C19 H19 0.9500 . ?
C20 C21 1.488(11) . ?
C21 H21A 0.9900 . ?
C21 H21B 0.9900 . ?
C22 H22A 0.9800 . ?
C22 H22B 0.9800 . ?
C22 H22C 0.9800 . ?
C23 C24 1.505(13) . ?
C23 H23A 0.9900 . ?
C23 H23B 0.9900 . ?
C24 H24A 0.9900 . ?
C24 H24B 0.9900 . ?
C25 H25A 0.9800 . ?
C25 H25B 0.9800 . ?
C25 H25C 0.9800 . ?
C26 H26A 0.9800 . ?
C26 H26B 0.9800 . ?
C26 H26C 0.9800 . ?
C27 C28 1.518(14) . ?
C28 H28A 0.9800 . ?
C28 H28B 0.9800 . ?
C28 H28C 0.9800 . ?

loop_
_geom_torsion_atom_site_label_1
_geom_torsion_atom_site_label_2
_geom_torsion_atom_site_label_3
_geom_torsion_atom_site_label_4
_geom_torsion
_geom_torsion_site_symmetry_1
_geom_torsion_site_symmetry_2
_geom_torsion_site_symmetry_3
_geom_torsion_site_symmetry_4
_geom_torsion_publ_flag
Ni1 O1 C1 C2 144.1(6) . . . . ?
Ni2 O1 C1 C2 -82.4(10) . . . . ?
Ni1 O1 C1 C6 -32.0(9) . . . . ?
Ni2 O1 C1 C6 101.5(8) . . . . ?
O1 C1 C2 C3 -176.2(7) . . . . ?
C6 C1 C2 C3 0.2(11) . . . . ?
O1 C1 C2 Cl1 1.5(10) . . . . ?
C6 C1 C2 Cl1 177.8(5) . . . . ?
C1 C2 C3 C4 0.3(12) . . . . ?
Cl1 C2 C3 C4 -177.4(6) . . . . ?
C2 C3 C4 C5 -1.4(12) . . . . ?
C2 C3 C4 Cl2 175.9(6) . . . . ?
C3 C4 C5 C6 2.1(11) . . . . ?
Cl2 C4 C5 C6 -175.3(6) . . . . ?
C4 C5 C6 C1 -1.6(11) . . . . ?
C4 C5 C6 C7 176.9(7) . . . . ?
O1 C1 C6 C5 176.8(7) . . . . ?
C2 C1 C6 C5 0.5(10) . . . . ?
O1 C1 C6 C7 -1.6(10) . . . . ?
C2 C1 C6 C7 -177.9(7) . . . . ?
C8 N1 C7 C6 171.0(6) . . . . ?
C9 N1 C7 C6 50.7(8) . . . . ?
Ni1 N1 C7 C6 -67.2(6) . . . . ?
C5 C6 C7 N1 -120.4(7) . . . . ?
C1 C6 C7 N1 58.1(9) . . . . ?
C8 N1 C9 C10 88.1(8) . . . . ?
C7 N1 C9 C10 -153.1(6) . . . . ?
Ni1 N1 C9 C10 -34.5(7) . . . . ?
C11 N2 C10 C9 75.8(9) . . . . ?
C12 N2 C10 C9 -165.9(8) . . . . ?
Ni1 N2 C10 C9 -46.6(8) . . . . ?
N1 C9 C10 N2 57.7(9) . . . . ?
Ni1 O2 C13 O3 1.8(12) . . . . ?
Ni1 O2 C13 C14 -179.5(6) . . . . ?
Ni2 O4 C15 C16 147.0(6) . . . . ?
Ni1 O4 C15 C16 -81.1(9) . . . . ?
Ni2 O4 C15 C20 -30.6(9) . . . . ?
Ni1 O4 C15 C20 101.3(8) . . . . ?
O4 C15 C16 C17 179.0(7) . . . . ?
C20 C15 C16 C17 -3.3(11) . . . . ?
O4 C15 C16 Cl3 -2.0(10) . . . . ?
C20 C15 C16 Cl3 175.7(5) . . . . ?
C15 C16 C17 C18 2.0(12) . . . . ?
Cl3 C16 C17 C18 -177.0(6) . . . . ?
C16 C17 C18 C19 -0.5(12) . . . . ?
C16 C17 C18 Cl4 -179.6(6) . . . . ?
C17 C18 C19 C20 0.5(12) . . . . ?
Cl4 C18 C19 C20 179.6(6) . . . . ?
C18 C19 C20 C15 -1.9(11) . . . . ?
C18 C19 C20 C21 179.6(7) . . . . ?
O4 C15 C20 C19 -179.1(6) . . . . ?
C16 C15 C20 C19 3.2(10) . . . . ?
O4 C15 C20 C21 -0.6(11) . . . . ?
C16 C15 C20 C21 -178.4(7) . . . . ?
C23 N3 C21 C20 53.5(9) . . . . ?
C22 N3 C21 C20 174.0(7) . . . . ?
Ni2 N3 C21 C20 -63.9(7) . . . . ?
C19 C20 C21 N3 -127.0(7) . . . . ?
C15 C20 C21 N3 54.5(10) . . . . ?
C21 N3 C23 C24 -152.4(7) . . . . ?
C22 N3 C23 C24 88.2(9) . . . . ?
Ni2 N3 C23 C24 -33.4(9) . . . . ?
C25 N4 C24 C23 75.2(10) . . . . ?
C26 N4 C24 C23 -164.5(8) . . . . ?
Ni2 N4 C24 C23 -47.7(9) . . . . ?
N3 C23 C24 N4 58.0(11) . . . . ?
Ni2 O5 C27 O6 8.0(15) . . . . ?
Ni2 O5 C27 C28 -172.8(8) . . . . ?
